data_1508046
loop_
_publ_author_name
'Lee, Yunho'
'Mankad, Neal P.'
'Peters, Jonas C.'

_publ_section_title
;
 Triggering N(2) uptake via redox-induced expulsion of coordinated NH(3)
 and N(2) silylation at trigonal bipyramidal iron.
;
_journal_issue 7
_journal_name_full 'Nature chemistry'
_journal_page_first 558
_journal_page_last 565
_journal_paper_doi 10.1038/nchem.660
_journal_volume 2
_journal_year 2010
_chemical_formula_sum 'C37 H57 Fe P3 Si'
_chemical_formula_weight 678.68
_chemical_name_common 1b
_chemical_name_systematic
; 
 ? 
;
_space_group_IT_number 61
_symmetry_cell_setting orthorhombic
_symmetry_space_group_name_Hall '-P 2ac 2ab'
_symmetry_space_group_name_H-M 'P b c a'
_atom_sites_solution_hydrogens geom
_atom_sites_solution_primary direct
_atom_sites_solution_secondary difmap
_audit_creation_method SHELXL-97
_cell_angle_alpha 90.00
_cell_angle_beta 90.00
_cell_angle_gamma 90.00
_cell_formula_units_Z 8
_cell_length_a 16.0034(12)
_cell_length_b 17.0180(13)
_cell_length_c 26.118(2)
_cell_measurement_reflns_used 9755
_cell_measurement_temperature 100(2)
_cell_measurement_theta_max 30.56
_cell_measurement_theta_min 2.52
_cell_volume 7113.1(9)
_computing_cell_refinement 'Bruker SMART'
_computing_data_collection 'Bruker SMART'
_computing_data_reduction 'Bruker SAINT'
_computing_molecular_graphics 'Bruker SHELXTL'
_computing_publication_material 'Bruker SHELXTL'
_computing_structure_refinement 'SHELXL-97 (Sheldrick, 1997)'
_computing_structure_solution 'SHELXS-97 (Sheldrick, 1990)'
_diffrn_ambient_temperature 100(2)
_diffrn_measured_fraction_theta_full 0.994
_diffrn_measured_fraction_theta_max 0.994
_diffrn_measurement_device_type 'CCD area detector'
_diffrn_measurement_method 'phi and omega scans'
_diffrn_radiation_monochromator graphite
_diffrn_radiation_source 'fine-focus sealed tube'
_diffrn_radiation_type MoK\a
_diffrn_radiation_wavelength 0.71073
_diffrn_reflns_av_R_equivalents 0.0858
_diffrn_reflns_av_sigmaI/netI 0.0350
_diffrn_reflns_limit_h_max 22
_diffrn_reflns_limit_h_min -22
_diffrn_reflns_limit_k_max 24
_diffrn_reflns_limit_k_min -24
_diffrn_reflns_limit_l_max 36
_diffrn_reflns_limit_l_min -37
_diffrn_reflns_number 181144
_diffrn_reflns_theta_full 30.72
_diffrn_reflns_theta_max 30.72
_diffrn_reflns_theta_min 1.91
_exptl_absorpt_coefficient_mu 0.618
_exptl_absorpt_correction_T_max 0.9408
_exptl_absorpt_correction_T_min 0.8864
_exptl_absorpt_correction_type multi-scan
_exptl_crystal_colour orange
_exptl_crystal_density_diffrn 1.267
_exptl_crystal_density_meas 1.267
_exptl_crystal_density_method 'not measured'
_exptl_crystal_description block
_exptl_crystal_F_000 2912
_exptl_crystal_size_max 0.20
_exptl_crystal_size_mid 0.15
_exptl_crystal_size_min 0.10
_refine_diff_density_max 0.439
_refine_diff_density_min -0.424
_refine_diff_density_rms 0.076
_refine_ls_extinction_method none
_refine_ls_goodness_of_fit_ref 0.978
_refine_ls_hydrogen_treatment constr
_refine_ls_matrix_type full
_refine_ls_number_parameters 392
_refine_ls_number_reflns 11005
_refine_ls_number_restraints 0
_refine_ls_restrained_S_all 0.978
_refine_ls_R_factor_all 0.0601
_refine_ls_R_factor_gt 0.0379
_refine_ls_shift/su_max 0.003
_refine_ls_shift/su_mean 0.000
_refine_ls_structure_factor_coef Fsqd
_refine_ls_weighting_details 'calc w=1/[\s^2^(Fo^2^)+(0.0559P)^2^+5.0756P] where P=(Fo^2^+2Fc^2^)/3'
_refine_ls_weighting_scheme calc
_refine_ls_wR_factor_gt 0.0913
_refine_ls_wR_factor_ref 0.1070
_reflns_number_gt 8424
_reflns_number_total 11005
_reflns_threshold_expression >2sigma(I)
_cod_data_source_file nchem.660-s3.cif
_cod_data_source_block 07202
_cod_depositor_comments
;
The following automatic conversions were performed:

'_symmetry_cell_setting' value 'Orthorhombic' changed to
'orthorhombic' according to
/home/saulius/struct/CIF-dictionaries/cif_core.dic dictionary named
'cif_core.dic' version 2.4.1 from 2010-06-29.

Automatic conversion script
Id: cif_fix_values 1891 2012-01-12 08:04:46Z andrius 
;
_cod_original_cell_volume 7113.2(9)
_cod_original_sg_symbol_H-M Pbca
_cod_database_code 1508046

loop_
_symmetry_equiv_pos_as_xyz
'x, y, z'
'-x+1/2, -y, z+1/2'
'-x, y+1/2, -z+1/2'
'x+1/2, -y+1/2, -z'
'-x, -y, -z'
'x-1/2, y, -z-1/2'
'x, -y-1/2, z-1/2'
'-x-1/2, y-1/2, z'

loop_
_atom_site_label
_atom_site_type_symbol
_atom_site_fract_x
_atom_site_fract_y
_atom_site_fract_z
_atom_site_U_iso_or_equiv
_atom_site_adp_type
_atom_site_occupancy
_atom_site_symmetry_multiplicity
_atom_site_calc_flag
_atom_site_refinement_flags
Fe1 Fe 0.996297(14) 0.174354(13) 0.643363(9) 0.01214(6) Uani 1 1 d .
P1 P 0.96761(3) 0.19788(2) 0.729755(16) 0.01345(9) Uani 1 1 d .
P2 P 1.06187(3) 0.27938(2) 0.600073(17) 0.01456(9) Uani 1 1 d .
P3 P 0.90186(3) 0.09508(2) 0.600151(16) 0.01373(9) Uani 1 1 d .
Si1 Si 0.88482(3) 0.26016(3) 0.635083(18) 0.01312(9) Uani 1 1 d .
C1 C 0.86554(10) 0.31714(9) 0.69646(6) 0.0147(3) Uani 1 1 d .
C2 C 0.91028(10) 0.29036(9) 0.73962(6) 0.0145(3) Uani 1 1 d .
C3 C 0.90549(11) 0.33085(10) 0.78612(7) 0.0182(3) Uani 1 1 d .
H3 H 0.9371 0.3133 0.8147 0.022 Uiso 1 1 calc R
C4 C 0.85445(12) 0.39684(11) 0.79073(8) 0.0230(4) Uani 1 1 d .
H4 H 0.8504 0.4236 0.8225 0.028 Uiso 1 1 calc R
C5 C 0.80950(12) 0.42330(11) 0.74860(8) 0.0235(4) Uani 1 1 d .
H5 H 0.7747 0.4683 0.7516 0.028 Uiso 1 1 calc R
C6 C 0.81539(11) 0.38393(10) 0.70192(7) 0.0190(3) Uani 1 1 d .
H6 H 0.7848 0.4028 0.6733 0.023 Uiso 1 1 calc R
C7 C 0.98594(10) 0.33501(9) 0.56187(6) 0.0151(3) Uani 1 1 d .
C8 C 0.90312(10) 0.33281(9) 0.58044(6) 0.0147(3) Uani 1 1 d .
C9 C 0.84162(11) 0.37404(10) 0.55330(7) 0.0177(3) Uani 1 1 d .
H9 H 0.7859 0.3745 0.5658 0.021 Uiso 1 1 calc R
C10 C 0.86044(11) 0.41434(10) 0.50842(7) 0.0204(3) Uani 1 1 d .
H10 H 0.8177 0.4415 0.4904 0.024 Uiso 1 1 calc R
C11 C 0.94190(12) 0.41478(11) 0.48994(7) 0.0217(4) Uani 1 1 d .
H11 H 0.9547 0.4414 0.4590 0.026 Uiso 1 1 calc R
C12 C 1.00457(11) 0.37612(10) 0.51693(7) 0.0186(3) Uani 1 1 d .
H12 H 1.0605 0.3777 0.5047 0.022 Uiso 1 1 calc R
C13 C 0.79239(10) 0.12749(10) 0.60585(6) 0.0151(3) Uani 1 1 d .
C14 C 0.78312(10) 0.20770(10) 0.61724(6) 0.0149(3) Uani 1 1 d .
C15 C 0.70266(10) 0.24034(10) 0.61454(7) 0.0175(3) Uani 1 1 d .
H15 H 0.6951 0.2945 0.6220 0.021 Uiso 1 1 calc R
C16 C 0.63370(11) 0.19489(11) 0.60117(7) 0.0199(3) Uani 1 1 d .
H16 H 0.5801 0.2185 0.5982 0.024 Uiso 1 1 calc R
C17 C 0.64344(11) 0.11506(11) 0.59224(7) 0.0199(3) Uani 1 1 d .
H17 H 0.5961 0.0836 0.5844 0.024 Uiso 1 1 calc R
C18 C 0.72257(11) 0.08085(11) 0.59469(6) 0.0183(3) Uani 1 1 d .
H18 H 0.7291 0.0261 0.5888 0.022 Uiso 1 1 calc R
C19 C 0.90015(10) 0.12881(10) 0.76814(6) 0.0161(3) Uani 1 1 d .
H19 H 0.9200 0.0742 0.7609 0.019 Uiso 1 1 calc R
C20 C 0.80975(10) 0.13422(11) 0.74955(7) 0.0198(3) Uani 1 1 d .
H20A H 0.7768 0.0919 0.7650 0.030 Uiso 1 1 calc R
H20B H 0.8083 0.1291 0.7122 0.030 Uiso 1 1 calc R
H20C H 0.7862 0.1851 0.7595 0.030 Uiso 1 1 calc R
C21 C 0.90089(12) 0.13980(11) 0.82636(7) 0.0214(3) Uani 1 1 d .
H21A H 0.8788 0.1919 0.8349 0.032 Uiso 1 1 calc R
H21B H 0.9583 0.1352 0.8391 0.032 Uiso 1 1 calc R
H21C H 0.8660 0.0993 0.8424 0.032 Uiso 1 1 calc R
C22 C 1.06017(10) 0.20359(10) 0.77243(6) 0.0164(3) Uani 1 1 d .
H22 H 1.0409 0.2219 0.8068 0.020 Uiso 1 1 calc R
C23 C 1.09909(11) 0.12171(11) 0.77888(7) 0.0197(3) Uani 1 1 d .
H23A H 1.1155 0.1012 0.7453 0.030 Uiso 1 1 calc R
H23B H 1.0582 0.0862 0.7945 0.030 Uiso 1 1 calc R
H23C H 1.1485 0.1254 0.8009 0.030 Uiso 1 1 calc R
C24 C 1.12440(11) 0.26219(11) 0.75254(7) 0.0207(3) Uani 1 1 d .
H24A H 1.1708 0.2660 0.7769 0.031 Uiso 1 1 calc R
H24B H 1.0981 0.3139 0.7486 0.031 Uiso 1 1 calc R
H24C H 1.1456 0.2444 0.7193 0.031 Uiso 1 1 calc R
C25 C 1.11557(11) 0.36271(10) 0.63510(7) 0.0184(3) Uani 1 1 d .
H25 H 1.1544 0.3383 0.6606 0.022 Uiso 1 1 calc R
C26 C 1.05317(12) 0.41225(11) 0.66527(8) 0.0229(4) Uani 1 1 d .
H26A H 1.0834 0.4478 0.6882 0.034 Uiso 1 1 calc R
H26B H 1.0170 0.3777 0.6855 0.034 Uiso 1 1 calc R
H26C H 1.0190 0.4430 0.6415 0.034 Uiso 1 1 calc R
C27 C 1.16845(12) 0.41721(11) 0.60101(8) 0.0243(4) Uani 1 1 d .
H27A H 1.1326 0.4416 0.5751 0.036 Uiso 1 1 calc R
H27B H 1.2123 0.3865 0.5841 0.036 Uiso 1 1 calc R
H27C H 1.1941 0.4582 0.6222 0.036 Uiso 1 1 calc R
C28 C 1.14538(11) 0.25209(10) 0.55345(7) 0.0188(3) Uani 1 1 d .
H28 H 1.1601 0.3003 0.5335 0.023 Uiso 1 1 calc R
C29 C 1.22474(11) 0.22396(12) 0.58095(8) 0.0245(4) Uani 1 1 d .
H29A H 1.2130 0.1748 0.5991 0.037 Uiso 1 1 calc R
H29B H 1.2428 0.2640 0.6056 0.037 Uiso 1 1 calc R
H29C H 1.2691 0.2152 0.5558 0.037 Uiso 1 1 calc R
C30 C 1.11491(12) 0.19021(11) 0.51556(7) 0.0228(4) Uani 1 1 d .
H30A H 1.1604 0.1765 0.4921 0.034 Uiso 1 1 calc R
H30B H 1.0676 0.2112 0.4960 0.034 Uiso 1 1 calc R
H30C H 1.0971 0.1432 0.5343 0.034 Uiso 1 1 calc R
C31 C 0.89819(11) -0.01180(10) 0.61749(7) 0.0173(3) Uani 1 1 d .
H31 H 0.8466 -0.0343 0.6016 0.021 Uiso 1 1 calc R
C32 C 0.89097(12) -0.02369(11) 0.67519(7) 0.0218(4) Uani 1 1 d .
H32A H 0.8852 -0.0799 0.6827 0.033 Uiso 1 1 calc R
H32B H 0.8418 0.0045 0.6880 0.033 Uiso 1 1 calc R
H32C H 0.9412 -0.0033 0.6920 0.033 Uiso 1 1 calc R
C33 C 0.97274(12) -0.05828(10) 0.59653(7) 0.0207(3) Uani 1 1 d .
H33A H 1.0243 -0.0393 0.6125 0.031 Uiso 1 1 calc R
H33B H 0.9762 -0.0511 0.5594 0.031 Uiso 1 1 calc R
H33C H 0.9653 -0.1142 0.6043 0.031 Uiso 1 1 calc R
C34 C 0.90917(11) 0.08809(10) 0.52838(6) 0.0169(3) Uani 1 1 d .
H34 H 0.9681 0.0735 0.5199 0.020 Uiso 1 1 calc R
C35 C 0.89180(12) 0.16780(11) 0.50303(7) 0.0220(4) Uani 1 1 d .
H35A H 0.9037 0.1643 0.4663 0.033 Uiso 1 1 calc R
H35B H 0.9276 0.2080 0.5185 0.033 Uiso 1 1 calc R
H35C H 0.8330 0.1820 0.5081 0.033 Uiso 1 1 calc R
C36 C 0.85234(12) 0.02712(11) 0.50291(7) 0.0219(4) Uani 1 1 d .
H36A H 0.7938 0.0427 0.5073 0.033 Uiso 1 1 calc R
H36B H 0.8614 -0.0243 0.5188 0.033 Uiso 1 1 calc R
H36C H 0.8655 0.0240 0.4663 0.033 Uiso 1 1 calc R
C37 C 1.09354(10) 0.09584(10) 0.64737(6) 0.0158(3) Uani 1 1 d .
H37A H 1.0770 0.0507 0.6684 0.024 Uiso 1 1 calc R
H37B H 1.1422 0.1215 0.6628 0.024 Uiso 1 1 calc R
H37C H 1.1078 0.0778 0.6128 0.024 Uiso 1 1 calc R

loop_
_atom_site_aniso_label
_atom_site_aniso_U_11
_atom_site_aniso_U_22
_atom_site_aniso_U_33
_atom_site_aniso_U_23
_atom_site_aniso_U_13
_atom_site_aniso_U_12
Fe1 0.01219(11) 0.01076(11) 0.01347(11) -0.00020(8) 0.00044(8) 0.00076(8)
P1 0.01264(18) 0.01357(19) 0.01416(19) -0.00065(15) -0.00041(14) 0.00064(14)
P2 0.01373(19) 0.01290(19) 0.0170(2) 0.00151(15) 0.00149(15) 0.00065(14)
P3 0.01479(19) 0.01243(19) 0.01397(19) -0.00105(15) -0.00033(14) 0.00010(14)
Si1 0.01282(19) 0.0120(2) 0.0145(2) 0.00004(16) 0.00024(16) 0.00086(15)
C1 0.0134(7) 0.0123(7) 0.0185(8) -0.0006(6) 0.0020(6) -0.0005(5)
C2 0.0137(7) 0.0130(7) 0.0168(8) -0.0011(6) 0.0012(6) -0.0009(5)
C3 0.0185(8) 0.0165(8) 0.0197(8) -0.0040(6) -0.0026(6) 0.0006(6)
C4 0.0250(9) 0.0197(9) 0.0244(9) -0.0094(7) 0.0009(7) 0.0016(7)
C5 0.0244(9) 0.0176(8) 0.0286(10) -0.0053(7) -0.0008(7) 0.0053(7)
C6 0.0180(8) 0.0153(8) 0.0237(9) -0.0016(7) -0.0021(6) 0.0028(6)
C7 0.0166(7) 0.0125(7) 0.0160(7) -0.0004(6) 0.0020(6) 0.0006(5)
C8 0.0169(7) 0.0110(7) 0.0162(7) 0.0000(6) 0.0000(6) 0.0005(5)
C9 0.0170(7) 0.0164(8) 0.0198(8) 0.0005(6) 0.0007(6) 0.0027(6)
C10 0.0215(8) 0.0175(8) 0.0221(8) 0.0036(7) -0.0011(7) 0.0049(6)
C11 0.0254(9) 0.0206(9) 0.0192(8) 0.0057(7) 0.0008(7) 0.0021(7)
C12 0.0190(8) 0.0169(8) 0.0199(8) 0.0024(6) 0.0035(6) 0.0011(6)
C13 0.0156(7) 0.0162(7) 0.0137(7) 0.0002(6) -0.0003(6) -0.0013(6)
C14 0.0147(7) 0.0182(8) 0.0119(7) 0.0005(6) -0.0006(6) -0.0002(6)
C15 0.0162(7) 0.0203(8) 0.0160(8) 0.0027(6) 0.0008(6) 0.0022(6)
C16 0.0136(7) 0.0289(9) 0.0171(8) 0.0037(7) -0.0002(6) 0.0008(6)
C17 0.0156(7) 0.0283(9) 0.0157(8) 0.0006(7) -0.0018(6) -0.0052(7)
C18 0.0182(8) 0.0204(8) 0.0163(8) -0.0010(6) -0.0008(6) -0.0025(6)
C19 0.0152(7) 0.0162(8) 0.0170(8) -0.0008(6) 0.0010(6) 0.0003(6)
C20 0.0160(7) 0.0193(8) 0.0241(9) 0.0014(7) 0.0015(6) -0.0012(6)
C21 0.0238(9) 0.0227(9) 0.0177(8) 0.0007(7) 0.0031(7) 0.0000(7)
C22 0.0139(7) 0.0198(8) 0.0155(7) -0.0013(6) -0.0029(6) 0.0010(6)
C23 0.0174(8) 0.0243(9) 0.0174(8) 0.0016(7) -0.0024(6) 0.0040(6)
C24 0.0176(8) 0.0223(8) 0.0220(9) -0.0007(7) -0.0035(6) -0.0013(6)
C25 0.0173(8) 0.0157(8) 0.0223(8) 0.0020(6) 0.0003(6) -0.0020(6)
C26 0.0232(9) 0.0183(8) 0.0271(9) -0.0035(7) 0.0023(7) -0.0040(7)
C27 0.0233(9) 0.0198(9) 0.0298(10) 0.0041(7) 0.0020(7) -0.0051(7)
C28 0.0169(7) 0.0171(8) 0.0223(8) 0.0026(6) 0.0060(6) 0.0026(6)
C29 0.0163(8) 0.0248(9) 0.0325(10) 0.0055(8) 0.0056(7) 0.0036(7)
C30 0.0254(9) 0.0201(8) 0.0229(9) 0.0000(7) 0.0084(7) 0.0024(7)
C31 0.0196(8) 0.0135(7) 0.0189(8) -0.0010(6) -0.0006(6) -0.0011(6)
C32 0.0275(9) 0.0178(8) 0.0202(8) 0.0014(7) 0.0027(7) -0.0020(7)
C33 0.0257(9) 0.0157(8) 0.0208(8) -0.0014(7) -0.0006(7) 0.0034(7)
C34 0.0179(7) 0.0178(8) 0.0151(7) -0.0024(6) -0.0005(6) 0.0004(6)
C35 0.0287(9) 0.0201(9) 0.0173(8) 0.0003(7) 0.0002(7) 0.0017(7)
C36 0.0262(9) 0.0216(9) 0.0180(8) -0.0038(7) -0.0023(7) -0.0014(7)
C37 0.0170(7) 0.0140(7) 0.0163(8) 0.0012(6) 0.0007(6) 0.0007(6)

loop_
_atom_type_symbol
_atom_type_description
_atom_type_scat_dispersion_real
_atom_type_scat_dispersion_imag
_atom_type_scat_source
C C 0.0033 0.0016 'International Tables Vol C Tables 4.2.6.8 and 6.1.1.4'
H H 0.0000 0.0000 'International Tables Vol C Tables 4.2.6.8 and 6.1.1.4'
Si Si 0.0817 0.0704 'International Tables Vol C Tables 4.2.6.8 and 6.1.1.4'
P P 0.1023 0.0942 'International Tables Vol C Tables 4.2.6.8 and 6.1.1.4'
Fe Fe 0.3463 0.8444 'International Tables Vol C Tables 4.2.6.8 and 6.1.1.4'

loop_
_geom_angle_atom_site_label_1
_geom_angle_atom_site_label_2
_geom_angle_atom_site_label_3
_geom_angle
C37 Fe1 Si1 177.21(5)
C37 Fe1 P3 98.05(5)
Si1 Fe1 P3 79.590(18)
C37 Fe1 P1 102.19(5)
Si1 Fe1 P1 80.259(17)
P3 Fe1 P1 116.202(18)
C37 Fe1 P2 100.38(5)
Si1 Fe1 P2 79.647(17)
P3 Fe1 P2 119.800(19)
P1 Fe1 P2 114.831(18)
C2 P1 C22 105.61(8)
C2 P1 C19 99.98(7)
C22 P1 C19 99.81(8)
C2 P1 Fe1 112.32(6)
C22 P1 Fe1 115.59(6)
C19 P1 Fe1 121.28(6)
C7 P2 C28 104.34(8)
C7 P2 C25 100.19(8)
C28 P2 C25 100.17(8)
C7 P2 Fe1 110.89(5)
C28 P2 Fe1 116.25(6)
C25 P2 Fe1 122.49(6)
C13 P3 C31 103.94(8)
C13 P3 C34 99.12(7)
C31 P3 C34 100.44(8)
C13 P3 Fe1 113.97(6)
C31 P3 Fe1 117.84(6)
C34 P3 Fe1 118.75(6)
C1 Si1 C8 108.97(7)
C1 Si1 C14 107.80(7)
C8 Si1 C14 104.49(7)
C1 Si1 Fe1 111.62(5)
C8 Si1 Fe1 111.08(5)
C14 Si1 Fe1 112.56(5)
C6 C1 C2 118.18(15)
C6 C1 Si1 126.46(13)
C2 C1 Si1 115.28(12)
C3 C2 C1 120.45(15)
C3 C2 P1 124.78(13)
C1 C2 P1 114.68(12)
C4 C3 C2 120.27(16)
C4 C3 H3 119.9
C2 C3 H3 119.9
C5 C4 C3 119.75(17)
C5 C4 H4 120.1
C3 C4 H4 120.1
C4 C5 C6 120.11(17)
C4 C5 H5 119.9
C6 C5 H5 119.9
C1 C6 C5 121.22(17)
C1 C6 H6 119.4
C5 C6 H6 119.4
C12 C7 C8 120.12(15)
C12 C7 P2 124.97(13)
C8 C7 P2 114.90(12)
C9 C8 C7 118.17(15)
C9 C8 Si1 126.46(13)
C7 C8 Si1 114.69(12)
C10 C9 C8 121.41(16)
C10 C9 H9 119.3
C8 C9 H9 119.3
C9 C10 C11 119.88(16)
C9 C10 H10 120.1
C11 C10 H10 120.1
C12 C11 C10 119.84(17)
C12 C11 H11 120.1
C10 C11 H11 120.1
C11 C12 C7 120.53(16)
C11 C12 H12 119.7
C7 C12 H12 119.7
C18 C13 C14 120.68(15)
C18 C13 P3 124.88(13)
C14 C13 P3 114.09(12)
C15 C14 C13 118.06(15)
C15 C14 Si1 127.41(13)
C13 C14 Si1 114.52(12)
C16 C15 C14 121.32(16)
C16 C15 H15 119.3
C14 C15 H15 119.3
C17 C16 C15 119.82(16)
C17 C16 H16 120.1
C15 C16 H16 120.1
C16 C17 C18 120.19(16)
C16 C17 H17 119.9
C18 C17 H17 119.9
C17 C18 C13 119.80(17)
C17 C18 H18 120.1
C13 C18 H18 120.1
C20 C19 C21 108.37(14)
C20 C19 P1 109.61(12)
C21 C19 P1 116.58(12)
C20 C19 H19 107.3
C21 C19 H19 107.3
P1 C19 H19 107.3
C19 C20 H20A 109.5
C19 C20 H20B 109.5
H20A C20 H20B 109.5
C19 C20 H20C 109.5
H20A C20 H20C 109.5
H20B C20 H20C 109.5
C19 C21 H21A 109.5
C19 C21 H21B 109.5
H21A C21 H21B 109.5
C19 C21 H21C 109.5
H21A C21 H21C 109.5
H21B C21 H21C 109.5
C24 C22 C23 110.96(14)
C24 C22 P1 111.59(12)
C23 C22 P1 110.00(12)
C24 C22 H22 108.1
C23 C22 H22 108.1
P1 C22 H22 108.1
C22 C23 H23A 109.5
C22 C23 H23B 109.5
H23A C23 H23B 109.5
C22 C23 H23C 109.5
H23A C23 H23C 109.5
H23B C23 H23C 109.5
C22 C24 H24A 109.5
C22 C24 H24B 109.5
H24A C24 H24B 109.5
C22 C24 H24C 109.5
H24A C24 H24C 109.5
H24B C24 H24C 109.5
C26 C25 C27 109.00(15)
C26 C25 P2 111.48(12)
C27 C25 P2 114.91(13)
C26 C25 H25 107.0
C27 C25 H25 107.0
P2 C25 H25 107.0
C25 C26 H26A 109.5
C25 C26 H26B 109.5
H26A C26 H26B 109.5
C25 C26 H26C 109.5
H26A C26 H26C 109.5
H26B C26 H26C 109.5
C25 C27 H27A 109.5
C25 C27 H27B 109.5
H27A C27 H27B 109.5
C25 C27 H27C 109.5
H27A C27 H27C 109.5
H27B C27 H27C 109.5
C30 C28 C29 110.65(15)
C30 C28 P2 111.48(12)
C29 C28 P2 111.39(13)
C30 C28 H28 107.7
C29 C28 H28 107.7
P2 C28 H28 107.7
C28 C29 H29A 109.5
C28 C29 H29B 109.5
H29A C29 H29B 109.5
C28 C29 H29C 109.5
H29A C29 H29C 109.5
H29B C29 H29C 109.5
C28 C30 H30A 109.5
C28 C30 H30B 109.5
H30A C30 H30B 109.5
C28 C30 H30C 109.5
H30A C30 H30C 109.5
H30B C30 H30C 109.5
C32 C31 C33 110.10(14)
C32 C31 P3 111.70(12)
C33 C31 P3 112.95(12)
C32 C31 H31 107.3
C33 C31 H31 107.3
P3 C31 H31 107.3
C31 C32 H32A 109.5
C31 C32 H32B 109.5
H32A C32 H32B 109.5
C31 C32 H32C 109.5
H32A C32 H32C 109.5
H32B C32 H32C 109.5
C31 C33 H33A 109.5
C31 C33 H33B 109.5
H33A C33 H33B 109.5
C31 C33 H33C 109.5
H33A C33 H33C 109.5
H33B C33 H33C 109.5
C36 C34 C35 107.69(14)
C36 C34 P3 116.00(12)
C35 C34 P3 111.25(12)
C36 C34 H34 107.2
C35 C34 H34 107.2
P3 C34 H34 107.2
C34 C35 H35A 109.5
C34 C35 H35B 109.5
H35A C35 H35B 109.5
C34 C35 H35C 109.5
H35A C35 H35C 109.5
H35B C35 H35C 109.5
C34 C36 H36A 109.5
C34 C36 H36B 109.5
H36A C36 H36B 109.5
C34 C36 H36C 109.5
H36A C36 H36C 109.5
H36B C36 H36C 109.5
Fe1 C37 H37A 109.5
Fe1 C37 H37B 109.5
H37A C37 H37B 109.5
Fe1 C37 H37C 109.5
H37A C37 H37C 109.5
H37B C37 H37C 109.5

loop_
_geom_bond_atom_site_label_1
_geom_bond_atom_site_label_2
_geom_bond_distance
Fe1 C37 2.0538(16)
Fe1 Si1 2.3155(5)
Fe1 P3 2.3190(5)
Fe1 P1 2.3372(5)
Fe1 P2 2.3610(5)
P1 C2 1.8398(17)
P1 C22 1.8563(17)
P1 C19 1.8847(17)
P2 C7 1.8354(17)
P2 C28 1.8667(17)
P2 C25 1.8939(18)
P3 C13 1.8427(17)
P3 C31 1.8754(17)
P3 C34 1.8820(17)
Si1 C1 1.8988(17)
Si1 C8 1.9107(17)
Si1 C14 1.9139(17)
C1 C6 1.399(2)
C1 C2 1.411(2)
C2 C3 1.399(2)
C3 C4 1.394(2)
C3 H3 0.9500
C4 C5 1.390(3)
C4 H4 0.9500
C5 C6 1.394(3)
C5 H5 0.9500
C6 H6 0.9500
C7 C12 1.398(2)
C7 C8 1.412(2)
C8 C9 1.401(2)
C9 C10 1.391(2)
C9 H9 0.9500
C10 C11 1.390(3)
C10 H10 0.9500
C11 C12 1.391(2)
C11 H11 0.9500
C12 H12 0.9500
C13 C18 1.401(2)
C13 C14 1.405(2)
C14 C15 1.404(2)
C15 C16 1.392(2)
C15 H15 0.9500
C16 C17 1.387(3)
C16 H16 0.9500
C17 C18 1.395(2)
C17 H17 0.9500
C18 H18 0.9500
C19 C20 1.529(2)
C19 C21 1.532(2)
C19 H19 1.0000
C20 H20A 0.9800
C20 H20B 0.9800
C20 H20C 0.9800
C21 H21A 0.9800
C21 H21B 0.9800
C21 H21C 0.9800
C22 C24 1.524(2)
C22 C23 1.536(2)
C22 H22 1.0000
C23 H23A 0.9800
C23 H23B 0.9800
C23 H23C 0.9800
C24 H24A 0.9800
C24 H24B 0.9800
C24 H24C 0.9800
C25 C26 1.526(3)
C25 C27 1.539(2)
C25 H25 1.0000
C26 H26A 0.9800
C26 H26B 0.9800
C26 H26C 0.9800
C27 H27A 0.9800
C27 H27B 0.9800
C27 H27C 0.9800
C28 C30 1.525(3)
C28 C29 1.536(3)
C28 H28 1.0000
C29 H29A 0.9800
C29 H29B 0.9800
C29 H29C 0.9800
C30 H30A 0.9800
C30 H30B 0.9800
C30 H30C 0.9800
C31 C32 1.525(3)
C31 C33 1.533(2)
C31 H31 1.0000
C32 H32A 0.9800
C32 H32B 0.9800
C32 H32C 0.9800
C33 H33A 0.9800
C33 H33B 0.9800
C33 H33C 0.9800
C34 C36 1.532(2)
C34 C35 1.535(2)
C34 H34 1.0000
C35 H35A 0.9800
C35 H35B 0.9800
C35 H35C 0.9800
C36 H36A 0.9800
C36 H36B 0.9800
C36 H36C 0.9800
C37 H37A 0.9800
C37 H37B 0.9800
C37 H37C 0.9800
